data_4115176
loop_
_publ_author_name
'Ken-Tsung Wong'
'Yuh-Yih Chien'
'Ruei-Tang Chen'
'Chung-Feng Wang'
'Yu-Ting Lin'
'Huo-Hsien Chiang'
'Ping-Yuan Hsieh'
'Chung-Chih Wu'
'Chung Hsien Chou'
'Yuhlong Oliver Su'
'Gene-Hsiang Lee'
'Shie-Ming Peng'

_publ_section_title
;
 Ter(9,9-diarylfluorene)s: Highly Efficient Blue Emitter with Promising
 Electrochemical and Thermal Stability
;
_journal_name_full 'Journal of the American Chemical Society'
_journal_page_first 11576
_journal_page_last 11577
_journal_paper_doi 10.1021/ja0269587
_journal_volume 124
_journal_year 2002
_chemical_formula_sum 'C99 H92 O6'
_chemical_formula_weight 1377.73
_chemical_name_systematic
; 
 ? 
;
_space_group_IT_number 9
_symmetry_cell_setting monoclinic
_symmetry_space_group_name_Hall 'C -2yc'
_symmetry_space_group_name_H-M 'C 1 c 1'
_atom_sites_solution_hydrogens geom
_atom_sites_solution_primary direct
_atom_sites_solution_secondary difmap
_audit_creation_method SHELXL-97
_cell_angle_alpha 90.00
_cell_angle_beta 100.3600(5)
_cell_angle_gamma 90.00
_cell_formula_units_Z 4
_cell_length_a 14.6762(1)
_cell_length_b 17.7960(2)
_cell_length_c 28.7932(3)
_cell_measurement_reflns_used all
_cell_measurement_temperature 150(1)
_cell_measurement_theta_max 27.50
_cell_measurement_theta_min 1.44
_cell_volume 7397.54(12)
_computing_cell_refinement DENZO-SMN
_computing_data_collection 'NONIUS COLLECT'
_computing_data_reduction DENZO-SMN
_computing_molecular_graphics SHELXTL
_computing_publication_material SHELXTL
_computing_structure_refinement 'SHELXL-97 (Sheldrick, 1997)'
_computing_structure_solution 'SHELXS-97 (Sheldrick, 1990)'
_diffrn_ambient_temperature 150(1)
_diffrn_measured_fraction_theta_full 0.996
_diffrn_measured_fraction_theta_max 0.996
_diffrn_measurement_device_type 'NONIUS KappaCCD'
_diffrn_measurement_method 'phi and omega scans'
_diffrn_radiation_monochromator graphite
_diffrn_radiation_source 'fine-focus sealed tube'
_diffrn_radiation_type MoK\a
_diffrn_radiation_wavelength 0.71073
_diffrn_reflns_av_R_equivalents 0.0459
_diffrn_reflns_av_sigmaI/netI 0.0811
_diffrn_reflns_limit_h_max 19
_diffrn_reflns_limit_h_min -18
_diffrn_reflns_limit_k_max 23
_diffrn_reflns_limit_k_min -23
_diffrn_reflns_limit_l_max 37
_diffrn_reflns_limit_l_min -37
_diffrn_reflns_number 27043
_diffrn_reflns_theta_full 27.50
_diffrn_reflns_theta_max 27.50
_diffrn_reflns_theta_min 1.44
_diffrn_standards_decay_% 0
_exptl_absorpt_coefficient_mu 0.075
_exptl_absorpt_correction_T_max 0.984
_exptl_absorpt_correction_T_min 0.914
_exptl_absorpt_correction_type multi-scan
_exptl_crystal_colour colorless
_exptl_crystal_density_diffrn 1.237
_exptl_crystal_density_meas ?
_exptl_crystal_description plate
_exptl_crystal_F_000 2936
_exptl_crystal_size_max 0.45
_exptl_crystal_size_mid 0.45
_exptl_crystal_size_min 0.20
_refine_diff_density_max 0.672
_refine_diff_density_min -0.435
_refine_diff_density_rms 0.061
_refine_ls_abs_structure_details 'Flack H D (1983), Acta Cryst. A39, 876-881'
_refine_ls_abs_structure_Flack 1(2)
_refine_ls_extinction_coef 0.0021(5)
_refine_ls_extinction_expression Fc^*^=kFc[1+0.001xFc^2^\l^3^/sin(2\q)]^-1/4^
_refine_ls_extinction_method SHELXL
_refine_ls_goodness_of_fit_ref 1.038
_refine_ls_hydrogen_treatment mixed
_refine_ls_matrix_type full
_refine_ls_number_parameters 945
_refine_ls_number_reflns 15546
_refine_ls_number_restraints 8
_refine_ls_restrained_S_all 1.041
_refine_ls_R_factor_all 0.1212
_refine_ls_R_factor_gt 0.0752
_refine_ls_shift/su_max 0.015
_refine_ls_shift/su_mean 0.001
_refine_ls_structure_factor_coef Fsqd
_refine_ls_weighting_details 'calc w=1/[\s^2^(Fo^2^)+(0.1075P)^2^+8.2814P] where P=(Fo^2^+2Fc^2^)/3'
_refine_ls_weighting_scheme calc
_refine_ls_wR_factor_gt 0.1824
_refine_ls_wR_factor_ref 0.2157
_reflns_number_gt 10404
_reflns_number_total 15546
_reflns_threshold_expression >2sigma(I)
_cod_data_source_file ja0269587_s3.cif
_cod_data_source_block ic8740
_cod_depositor_comments
;
The following automatic conversions were performed:

'_exptl_crystal_density_meas' value 'not_measured' was changed to '?'
- the value is perceived as not measured.

Automatic conversion script
Id: cif_fix_values 3008 2015-01-20 13:52:24Z robertas 
;
_cod_database_code 4115176

loop_
_symmetry_equiv_pos_as_xyz
'x, y, z'
'x, -y, z+1/2'
'x+1/2, y+1/2, z'
'x+1/2, -y+1/2, z+1/2'

loop_
_atom_site_label
_atom_site_type_symbol
_atom_site_fract_x
_atom_site_fract_y
_atom_site_fract_z
_atom_site_U_iso_or_equiv
_atom_site_adp_type
_atom_site_occupancy
_atom_site_symmetry_multiplicity
_atom_site_calc_flag
_atom_site_refinement_flags
_atom_site_disorder_assembly
_atom_site_disorder_group
C1 C 0.4702(3) 0.08192(17) 0.37778(15) 0.0249(6) Uani 1 1 d . . .
C2 C 0.4038(2) 0.1351(2) 0.34648(13) 0.0239(8) Uani 1 1 d . . .
C3 C 0.3256(2) 0.1166(2) 0.31419(13) 0.0248(8) Uani 1 1 d . . .
H3A H 0.3103 0.0655 0.3072 0.030 Uiso 1 1 calc R . .
C4 C 0.2688(2) 0.1747(2) 0.29180(14) 0.0269(8) Uani 1 1 d . . .
C5 C 0.2929(3) 0.2497(2) 0.30300(15) 0.0334(9) Uani 1 1 d . . .
H5A H 0.2535 0.2889 0.2888 0.040 Uiso 1 1 calc R . .
C6 C 0.3737(3) 0.2678(2) 0.33479(15) 0.0355(10) Uani 1 1 d . . .
H6A H 0.3909 0.3187 0.3414 0.043 Uiso 1 1 calc R . .
C7 C 0.4280(2) 0.2095(2) 0.35636(14) 0.0266(8) Uani 1 1 d . . .
C8 C 0.5145(3) 0.2112(2) 0.39192(14) 0.0272(8) Uani 1 1 d . . .
C9 C 0.5701(3) 0.2704(2) 0.41089(14) 0.0322(9) Uani 1 1 d . . .
H9A H 0.5541 0.3207 0.4017 0.039 Uiso 1 1 calc R . .
C10 C 0.6494(3) 0.2552(2) 0.44358(14) 0.0310(9) Uani 1 1 d . . .
H10A H 0.6886 0.2957 0.4561 0.037 Uiso 1 1 calc R . .
C11 C 0.6735(3) 0.1822(2) 0.45863(13) 0.0253(8) Uani 1 1 d . . .
C12 C 0.6162(2) 0.1234(2) 0.43946(13) 0.0262(8) Uani 1 1 d . . .
H12A H 0.6308 0.0733 0.4496 0.031 Uiso 1 1 calc R . .
C13 C 0.5381(2) 0.1374(2) 0.40573(13) 0.0249(8) Uani 1 1 d . . .
C14 C 0.4197(2) 0.0307(2) 0.40674(14) 0.0271(8) Uani 1 1 d . . .
C15 C 0.3634(3) 0.0503(2) 0.43872(15) 0.0345(9) Uani 1 1 d . . .
H15A H 0.3529 0.1016 0.4451 0.041 Uiso 1 1 calc R . .
C16 C 0.3228(4) -0.0059(3) 0.46112(17) 0.0504(12) Uani 1 1 d . . .
H16A H 0.2842 0.0069 0.4831 0.060 Uiso 1 1 calc R . .
C17 C 0.3381(3) -0.0811(3) 0.45172(17) 0.0463(12) Uani 1 1 d . . .
H17A H 0.3106 -0.1191 0.4678 0.056 Uiso 1 1 calc R . .
C18 C 0.3921(3) -0.1011(2) 0.41957(18) 0.0458(12) Uani 1 1 d . . .
H18A H 0.4008 -0.1525 0.4127 0.055 Uiso 1 1 calc R . .
C19 C 0.4341(3) -0.0453(2) 0.39715(15) 0.0353(10) Uani 1 1 d . . .
C20 C 0.4973(3) -0.0486(2) 0.36264(14) 0.0324(9) Uani 1 1 d . . .
C21 C 0.5346(3) -0.1096(2) 0.34199(18) 0.0466(12) Uani 1 1 d . . .
H21A H 0.5193 -0.1595 0.3495 0.056 Uiso 1 1 calc R . .
C22 C 0.5925(4) -0.0972(3) 0.3113(2) 0.0586(15) Uani 1 1 d . . .
H22A H 0.6169 -0.1386 0.2967 0.070 Uiso 1 1 calc R . .
C23 C 0.6171(3) -0.0232(3) 0.30055(18) 0.0514(13) Uani 1 1 d . . .
H23A H 0.6600 -0.0154 0.2799 0.062 Uiso 1 1 calc R . .
C24 C 0.5792(3) 0.0384(3) 0.31997(16) 0.0425(11) Uani 1 1 d . . .
H24A H 0.5939 0.0883 0.3122 0.051 Uiso 1 1 calc R . .
C25 C 0.5187(3) 0.0243(2) 0.35123(14) 0.0282(8) Uani 1 1 d . . .
C26 C -0.0776(3) 0.2027(2) 0.22248(14) 0.0315(9) Uani 1 1 d . . .
C27 C 0.0231(2) 0.17477(19) 0.22530(14) 0.0266(8) Uani 1 1 d . . .
C28 C 0.0993(3) 0.1906(2) 0.25996(14) 0.0272(8) Uani 1 1 d . . .
H28A H 0.0936 0.2224 0.2858 0.033 Uiso 1 1 calc R . .
C29 C 0.1846(2) 0.1588(2) 0.25613(13) 0.0263(8) Uani 1 1 d . . .
C30 C 0.1895(3) 0.1112(2) 0.21787(14) 0.0340(9) Uani 1 1 d . . .
H30A H 0.2471 0.0884 0.2157 0.041 Uiso 1 1 calc R . .
C31 C 0.1146(3) 0.0962(2) 0.18366(14) 0.0315(9) Uani 1 1 d . . .
H31A H 0.1198 0.0641 0.1579 0.038 Uiso 1 1 calc R . .
C32 C 0.0304(3) 0.12933(19) 0.18753(13) 0.0275(8) Uani 1 1 d . . .
C33 C -0.0612(3) 0.1237(2) 0.15615(15) 0.0310(9) Uani 1 1 d . . .
C34 C -0.0884(3) 0.0862(2) 0.11354(15) 0.0382(10) Uani 1 1 d . . .
H34A H -0.0452 0.0586 0.0994 0.046 Uiso 1 1 calc R . .
C35 C -0.1814(3) 0.0905(2) 0.09236(16) 0.0443(11) Uani 1 1 d . . .
H35A H -0.2017 0.0659 0.0631 0.053 Uiso 1 1 calc R . .
C36 C -0.2448(3) 0.1301(3) 0.11306(18) 0.0467(12) Uani 1 1 d . . .
H36A H -0.3080 0.1315 0.0981 0.056 Uiso 1 1 calc R . .
C37 C -0.2166(3) 0.1678(2) 0.15563(17) 0.0437(11) Uani 1 1 d . . .
H37A H -0.2600 0.1953 0.1697 0.052 Uiso 1 1 calc R . .
C38 C -0.1238(3) 0.1645(2) 0.17707(15) 0.0334(9) Uani 1 1 d . . .
C39 C -0.1216(3) 0.1815(2) 0.26475(15) 0.0343(9) Uani 1 1 d . . .
C40 C -0.1310(3) 0.1122(3) 0.28378(18) 0.0461(11) Uani 1 1 d . . .
H40A H -0.1066 0.0688 0.2712 0.055 Uiso 1 1 calc R . .
C41 C -0.1771(4) 0.1064(3) 0.3221(2) 0.0585(14) Uani 1 1 d . . .
H41A H -0.1863 0.0583 0.3348 0.070 Uiso 1 1 calc R . .
C42 C -0.2094(4) 0.1696(4) 0.34173(18) 0.0615(14) Uani 1 1 d . . .
H42A H -0.2387 0.1647 0.3684 0.074 Uiso 1 1 calc R . .
C43 C -0.1994(3) 0.2400(3) 0.32287(18) 0.0529(13) Uani 1 1 d . . .
H43A H -0.2222 0.2833 0.3364 0.063 Uiso 1 1 calc R . .
C44 C -0.1553(3) 0.2470(2) 0.28379(15) 0.0377(10) Uani 1 1 d . . .
C45 C -0.1347(3) 0.3119(2) 0.25641(15) 0.0352(9) Uani 1 1 d . . .
C46 C -0.1537(3) 0.3885(2) 0.26137(18) 0.0450(11) Uani 1 1 d . . .
H46A H -0.1869 0.4055 0.2848 0.054 Uiso 1 1 calc R . .
C47 C -0.1225(3) 0.4380(3) 0.23096(19) 0.0514(13) Uani 1 1 d . . .
H47A H -0.1328 0.4903 0.2345 0.062 Uiso 1 1 calc R . .
C48 C -0.0762(3) 0.4143(2) 0.19503(19) 0.0488(12) Uani 1 1 d . . .
H48A H -0.0571 0.4498 0.1741 0.059 Uiso 1 1 calc R . .
C49 C -0.0583(3) 0.3380(2) 0.19023(16) 0.0375(10) Uani 1 1 d . . .
H49A H -0.0262 0.3210 0.1664 0.045 Uiso 1 1 calc R . .
C50 C -0.0880(2) 0.2880(2) 0.22076(14) 0.0297(9) Uani 1 1 d . . .
C51 C 1.0149(2) 0.2209(2) 0.53511(13) 0.0259(8) Uani 1 1 d . . .
C52 C 0.9166(2) 0.18995(19) 0.52938(13) 0.0241(8) Uani 1 1 d . . .
C53 C 0.8415(3) 0.2034(2) 0.49375(14) 0.0274(8) Uani 1 1 d . . .
H53A H 0.8476 0.2361 0.4684 0.033 Uiso 1 1 calc R . .
C54 C 0.7560(3) 0.1683(2) 0.49527(14) 0.0286(8) Uani 1 1 d . . .
C55 C 0.7487(3) 0.1203(2) 0.53289(14) 0.0282(8) Uani 1 1 d . . .
H55A H 0.6912 0.0964 0.5339 0.034 Uiso 1 1 calc R . .
C56 C 0.8250(3) 0.1068(2) 0.56942(14) 0.0324(9) Uani 1 1 d . . .
H56A H 0.8193 0.0741 0.5948 0.039 Uiso 1 1 calc R . .
C57 C 0.9088(2) 0.1421(2) 0.56747(13) 0.0261(8) Uani 1 1 d . . .
C58 C 0.9979(3) 0.1371(2) 0.59945(13) 0.0286(9) Uani 1 1 d . . .
C59 C 1.0262(3) 0.0991(2) 0.64143(15) 0.0351(9) Uani 1 1 d . . .
H59A H 0.9833 0.0696 0.6545 0.042 Uiso 1 1 calc R . .
C60 C 1.1176(3) 0.1042(2) 0.66436(16) 0.0418(11) Uani 1 1 d . . .
H60A H 1.1375 0.0776 0.6930 0.050 Uiso 1 1 calc R . .
C61 C 1.1797(3) 0.1483(2) 0.64529(16) 0.0438(11) Uani 1 1 d . . .
H61A H 1.2421 0.1519 0.6612 0.053 Uiso 1 1 calc R . .
C62 C 1.1523(3) 0.1872(2) 0.60348(15) 0.0383(10) Uani 1 1 d . . .
H62A H 1.1957 0.2166 0.5906 0.046 Uiso 1 1 calc R . .
C63 C 1.0618(3) 0.1827(2) 0.58078(14) 0.0283(8) Uani 1 1 d . . .
C64 C 1.0199(3) 0.30640(19) 0.53857(14) 0.0279(8) Uani 1 1 d . . .
C65 C 0.9889(3) 0.3537(2) 0.57015(15) 0.0332(9) Uani 1 1 d . . .
H65A H 0.9576 0.3340 0.5936 0.040 Uiso 1 1 calc R . .
C66 C 1.0040(3) 0.4309(2) 0.56743(16) 0.0384(10) Uani 1 1 d . . .
H66A H 0.9825 0.4638 0.5891 0.046 Uiso 1 1 calc R . .
C67 C 1.0494(3) 0.4597(2) 0.53384(17) 0.0439(11) Uani 1 1 d . . .
H67A H 1.0586 0.5124 0.5323 0.053 Uiso 1 1 calc R . .
C68 C 1.0820(3) 0.4127(2) 0.50202(17) 0.0422(11) Uani 1 1 d . . .
H68A H 1.1138 0.4330 0.4789 0.051 Uiso 1 1 calc R . .
C69 C 1.0678(3) 0.3363(2) 0.50431(14) 0.0318(9) Uani 1 1 d . . .
C70 C 1.0936(3) 0.2738(2) 0.47608(14) 0.0337(9) Uani 1 1 d . . .
C71 C 1.1409(3) 0.2732(3) 0.43801(17) 0.0475(11) Uani 1 1 d . . .
H71A H 1.1605 0.3187 0.4257 0.057 Uiso 1 1 calc R . .
C72 C 1.1583(4) 0.2047(3) 0.41882(19) 0.0602(14) Uani 1 1 d . . .
H72A H 1.1911 0.2034 0.3933 0.072 Uiso 1 1 calc R . .
C73 C 1.1293(4) 0.1384(3) 0.43575(18) 0.0533(13) Uani 1 1 d . . .
H73A H 1.1424 0.0922 0.4217 0.064 Uiso 1 1 calc R . .
C74 C 1.0807(3) 0.1378(2) 0.47341(16) 0.0403(10) Uani 1 1 d . . .
H74A H 1.0597 0.0920 0.4848 0.048 Uiso 1 1 calc R . .
C75 C 1.0640(2) 0.2063(2) 0.49353(14) 0.0289(8) Uani 1 1 d . . .
O1 O 0.4913(4) 0.1439(2) 0.57679(17) 0.0881(14) Uani 1 1 d . . .
O2 O 0.1782(4) 0.0045(4) 0.0636(2) 0.129(2) Uani 1 1 d . . .
O3 O 0.4342(5) 0.1243(3) 0.17870(18) 0.115(2) Uani 1 1 d . . .
O4 O -0.3222(3) 0.3952(3) 0.33525(18) 0.1099(19) Uani 1 1 d . . .
O5 O 0.3980(4) 0.4338(3) 0.39321(15) 0.0929(15) Uani 1 1 d . . .
O6 O 0.7553(6) 0.0298(4) 0.6935(3) 0.203(5) Uani 1 1 d D . .
C76 C 0.3946(5) 0.1357(4) 0.5626(2) 0.083(2) Uani 1 1 d . . .
H76A H 0.3648 0.1266 0.5903 0.099 Uiso 1 1 calc R . .
H76B H 0.3805 0.0927 0.5406 0.099 Uiso 1 1 calc R . .
C77 C 0.3598(4) 0.2080(4) 0.5384(3) 0.084(2) Uani 1 1 d . . .
H77A H 0.3079 0.1983 0.5120 0.101 Uiso 1 1 calc R . .
H77B H 0.3386 0.2431 0.5609 0.101 Uiso 1 1 calc R . .
C78 C 0.4394(4) 0.2383(3) 0.5211(3) 0.0758(17) Uani 1 1 d . . .
H78A H 0.4373 0.2939 0.5195 0.091 Uiso 1 1 calc R . .
H78B H 0.4438 0.2179 0.4896 0.091 Uiso 1 1 calc R . .
C79 C 0.5181(6) 0.2111(5) 0.5584(4) 0.123(3) Uani 1 1 d . . .
H79A H 0.5741 0.2030 0.5444 0.147 Uiso 1 1 calc R . .
H79B H 0.5326 0.2490 0.5838 0.147 Uiso 1 1 calc R . .
C80 C 0.2580(4) 0.0535(3) 0.0874(2) 0.0660(16) Uani 1 1 d . . .
H80A H 0.3153 0.0428 0.0750 0.079 Uiso 1 1 calc R . .
H80B H 0.2701 0.0461 0.1221 0.079 Uiso 1 1 calc R . .
C81 C 0.2227(5) 0.1331(4) 0.0744(3) 0.094(2) Uani 1 1 d . . .
H81A H 0.2181 0.1631 0.1029 0.113 Uiso 1 1 calc R . .
H81B H 0.2632 0.1597 0.0557 0.113 Uiso 1 1 calc R . .
C82 C 0.1297(5) 0.1177(5) 0.0457(4) 0.117(3) Uani 1 1 d . . .
H82A H 0.0817 0.1191 0.0658 0.141 Uiso 1 1 calc R . .
H82B H 0.1142 0.1557 0.0204 0.141 Uiso 1 1 calc R . .
C83 C 0.1343(4) 0.0464(4) 0.0263(2) 0.0785(18) Uani 1 1 d . . .
H83A H 0.0716 0.0265 0.0141 0.094 Uiso 1 1 calc R . .
H83B H 0.1703 0.0472 0.0004 0.094 Uiso 1 1 calc R . .
C84 C 0.4053(5) 0.1995(4) 0.1885(3) 0.089(2) Uani 1 1 d . . .
H84A H 0.3459 0.1986 0.2003 0.106 Uiso 1 1 calc R . .
H84B H 0.3984 0.2316 0.1601 0.106 Uiso 1 1 calc R . .
C85 C 0.4835(5) 0.2267(4) 0.2263(3) 0.091(2) Uani 1 1 d . . .
H85A H 0.4879 0.2822 0.2258 0.109 Uiso 1 1 calc R . .
H85B H 0.4736 0.2108 0.2580 0.109 Uiso 1 1 calc R . .
C86 C 0.5673(6) 0.1927(4) 0.2153(3) 0.098(2) Uani 1 1 d . . .
H86A H 0.6166 0.1887 0.2436 0.118 Uiso 1 1 calc R . .
H86B H 0.5911 0.2208 0.1903 0.118 Uiso 1 1 calc R . .
C87 C 0.5295(9) 0.1147(4) 0.1978(3) 0.119(4) Uani 1 1 d . . .
H87A H 0.5631 0.0954 0.1734 0.143 Uiso 1 1 calc R . .
H87B H 0.5374 0.0785 0.2244 0.143 Uiso 1 1 calc R . .
C88 C -0.3448(4) 0.4646(3) 0.35334(18) 0.0553(13) Uani 1 1 d . . .
H88A H -0.2898 0.4979 0.3589 0.066 Uiso 1 1 calc R . .
H88B H -0.3664 0.4573 0.3837 0.066 Uiso 1 1 calc R . .
C89 C -0.4181(5) 0.4980(4) 0.3185(3) 0.113(3) Uani 1 1 d . . .
H89A H -0.4633 0.5243 0.3344 0.135 Uiso 1 1 calc R . .
H89B H -0.3917 0.5346 0.2987 0.135 Uiso 1 1 calc R . .
C90 C -0.4626(5) 0.4369(4) 0.2898(3) 0.104(3) Uani 1 1 d . . .
H90A H -0.4730 0.4502 0.2559 0.124 Uiso 1 1 calc R . .
H90B H -0.5228 0.4241 0.2988 0.124 Uiso 1 1 calc R . .
C91 C -0.3967(4) 0.3738(4) 0.3000(2) 0.0749(17) Uani 1 1 d . . .
H91A H -0.4283 0.3296 0.3108 0.090 Uiso 1 1 calc R . .
H91B H -0.3735 0.3596 0.2710 0.090 Uiso 1 1 calc R . .
C92 C 0.3191(6) 0.4106(6) 0.4101(3) 0.134(4) Uani 1 1 d . . .
H92A H 0.2643 0.4157 0.3846 0.161 Uiso 1 1 calc R . .
H92B H 0.3255 0.3569 0.4190 0.161 Uiso 1 1 calc R . .
C93 C 0.3055(5) 0.4521(6) 0.4484(4) 0.142(4) Uani 1 1 d . . .
H93A H 0.2863 0.4194 0.4728 0.170 Uiso 1 1 calc R . .
H93B H 0.2572 0.4908 0.4390 0.170 Uiso 1 1 calc R . .
C94 C 0.3981(5) 0.4881(5) 0.4668(4) 0.129(4) Uani 1 1 d . . .
H94A H 0.3908 0.5419 0.4741 0.155 Uiso 1 1 calc R . .
H94B H 0.4304 0.4622 0.4955 0.155 Uiso 1 1 calc R . .
C95 C 0.4481(5) 0.4792(4) 0.4280(2) 0.086(2) Uani 1 1 d . . .
H95A H 0.4584 0.5290 0.4145 0.103 Uiso 1 1 calc R . .
H95B H 0.5094 0.4562 0.4397 0.103 Uiso 1 1 calc R . .
C96 C 0.6712(5) 0.0682(4) 0.6652(3) 0.101(3) Uani 1 1 d D C .
H96A H 0.6152 0.0581 0.6789 0.121 Uiso 0.50 1 calc PR A 1
H96B H 0.6600 0.0511 0.6319 0.121 Uiso 0.50 1 calc PR A 1
H96C H 0.6152 0.0581 0.6789 0.121 Uiso 0.50 1 calc PR A 2
H96D H 0.6600 0.0511 0.6319 0.121 Uiso 0.50 1 calc PR A 2
C97 C 0.6968(5) 0.1509(4) 0.6688(3) 0.099(2) Uani 1 1 d D . .
H97A H 0.6860 0.1751 0.6374 0.119 Uiso 0.50 1 calc PR B 1
H97B H 0.6610 0.1780 0.6897 0.119 Uiso 0.50 1 calc PR B 1
H97C H 0.7351 0.1662 0.6455 0.119 Uiso 0.50 1 calc PR B 2
H97D H 0.6419 0.1840 0.6664 0.119 Uiso 0.50 1 calc PR B 2
C98 C 0.7991(6) 0.1490(5) 0.6901(4) 0.063(3) Uiso 0.50 1 d PD C 1
H98A H 0.8330 0.1832 0.6720 0.075 Uiso 0.50 1 calc PR C 1
H98B H 0.8080 0.1674 0.7230 0.075 Uiso 0.50 1 calc PR C 1
C99 C 0.8373(8) 0.0736(6) 0.6895(6) 0.099(4) Uiso 0.50 1 d PD C 1
H99A H 0.8595 0.0630 0.6597 0.119 Uiso 0.50 1 calc PR C 1
H99B H 0.8882 0.0649 0.7166 0.119 Uiso 0.50 1 calc PR C 1
C98' C 0.7423(14) 0.1478(11) 0.7099(7) 0.121(6) Uiso 0.50 1 d P C 2
H98C H 0.6979 0.1484 0.7321 0.145 Uiso 0.50 1 calc PR C 2
H98D H 0.7800 0.1941 0.7157 0.145 Uiso 0.50 1 calc PR C 2
C99' C 0.7966(9) 0.0912(7) 0.7205(5) 0.071(3) Uiso 0.50 1 d P C 2
H99C H 0.8040 0.0798 0.7546 0.086 Uiso 0.50 1 calc PR C 2
H99D H 0.8584 0.1021 0.7129 0.086 Uiso 0.50 1 calc PR C 2

loop_
_atom_site_aniso_label
_atom_site_aniso_U_11
_atom_site_aniso_U_22
_atom_site_aniso_U_33
_atom_site_aniso_U_23
_atom_site_aniso_U_13
_atom_site_aniso_U_12
C1 0.0220(14) 0.0225(16) 0.0276(15) -0.0007(17) -0.0020(12) -0.0006(16)
C2 0.0181(19) 0.0267(18) 0.0265(19) 0.0030(15) 0.0032(16) 0.0026(14)
C3 0.0204(19) 0.0257(18) 0.0271(19) -0.0020(15) 0.0014(16) -0.0005(14)
C4 0.0141(18) 0.0326(19) 0.033(2) 0.0008(16) 0.0000(16) -0.0009(14)
C5 0.021(2) 0.030(2) 0.044(2) 0.0046(18) -0.0072(18) 0.0069(15)
C6 0.030(2) 0.0246(19) 0.049(3) 0.0018(18) -0.0013(19) 0.0022(16)
C7 0.0180(18) 0.0284(19) 0.032(2) 0.0016(16) -0.0002(16) 0.0000(14)
C8 0.0219(19) 0.0276(18) 0.0302(19) 0.0050(16) -0.0002(16) 0.0020(15)
C9 0.026(2) 0.0259(19) 0.040(2) 0.0047(17) -0.0048(18) 0.0003(15)
C10 0.024(2) 0.0255(18) 0.040(2) 0.0008(17) -0.0014(17) -0.0053(15)
C11 0.0213(19) 0.0286(18) 0.0245(18) 0.0001(15) -0.0001(15) -0.0077(14)
C12 0.0184(19) 0.0269(18) 0.032(2) 0.0026(15) -0.0002(17) -0.0023(14)
C13 0.0190(19) 0.0273(18) 0.0274(19) 0.0003(15) 0.0016(16) -0.0019(14)
C14 0.0166(18) 0.0289(19) 0.032(2) 0.0013(16) -0.0057(16) -0.0048(14)
C15 0.026(2) 0.038(2) 0.039(2) 0.0033(18) 0.0058(18) -0.0060(16)
C16 0.048(3) 0.062(3) 0.039(2) 0.008(2) 0.002(2) -0.022(2)
C17 0.036(2) 0.047(3) 0.051(3) 0.019(2) -0.005(2) -0.019(2)
C18 0.040(3) 0.030(2) 0.060(3) 0.010(2) -0.010(2) -0.0107(18)
C19 0.031(2) 0.028(2) 0.040(2) 0.0007(18) -0.010(2) -0.0049(16)
C20 0.027(2) 0.0294(19) 0.033(2) -0.0073(16) -0.0130(17) 0.0021(16)
C21 0.037(3) 0.036(2) 0.057(3) -0.012(2) -0.019(2) 0.0087(18)
C22 0.040(3) 0.058(3) 0.073(4) -0.023(3) -0.004(3) 0.017(2)
C23 0.027(2) 0.075(4) 0.051(3) -0.023(3) 0.007(2) 0.010(2)
C24 0.037(3) 0.047(3) 0.040(2) -0.004(2) -0.003(2) 0.0038(19)
C25 0.023(2) 0.0312(19) 0.0272(19) -0.0006(16) -0.0035(17) -0.0003(15)
C26 0.025(2) 0.0295(19) 0.037(2) -0.0087(17) -0.0014(17) 0.0051(15)
C27 0.0188(19) 0.0257(18) 0.033(2) 0.0003(16) -0.0010(16) 0.0025(14)
C28 0.0226(19) 0.0269(18) 0.031(2) -0.0020(15) 0.0016(17) 0.0007(14)
C29 0.0190(19) 0.0283(18) 0.0280(19) 0.0018(16) -0.0056(16) 0.0029(14)
C30 0.031(2) 0.035(2) 0.035(2) 0.0011(18) 0.0036(19) 0.0085(17)
C31 0.024(2) 0.037(2) 0.032(2) -0.0047(17) 0.0004(18) 0.0046(16)
C32 0.029(2) 0.0248(18) 0.0255(19) 0.0009(15) -0.0047(17) -0.0012(15)
C33 0.020(2) 0.0306(19) 0.039(2) 0.0031(17) -0.0016(18) 0.0033(15)
C34 0.033(2) 0.040(2) 0.037(2) -0.0088(19) -0.0067(19) 0.0058(18)
C35 0.041(3) 0.044(2) 0.039(2) -0.011(2) -0.017(2) 0.0081(19)
C36 0.027(2) 0.046(3) 0.058(3) -0.013(2) -0.016(2) 0.0062(18)
C37 0.021(2) 0.036(2) 0.067(3) -0.014(2) -0.010(2) 0.0085(17)
C38 0.032(2) 0.0260(19) 0.038(2) -0.0046(17) -0.0036(18) 0.0044(16)
C39 0.0187(19) 0.036(2) 0.045(2) -0.0053(18) -0.0016(18) 0.0022(15)
C40 0.037(3) 0.043(3) 0.057(3) -0.001(2) 0.007(2) -0.0031(19)
C41 0.055(3) 0.059(3) 0.061(3) 0.002(3) 0.008(3) -0.015(2)
C42 0.052(3) 0.089(4) 0.047(3) 0.001(3) 0.017(3) -0.005(3)
C43 0.036(3) 0.070(3) 0.051(3) -0.017(3) 0.001(2) 0.008(2)
C44 0.024(2) 0.048(2) 0.039(2) -0.008(2) -0.0003(19) 0.0041(17)
C45 0.022(2) 0.039(2) 0.040(2) -0.0111(19) -0.0071(18) 0.0058(16)
C46 0.037(2) 0.042(2) 0.049(3) -0.014(2) -0.010(2) 0.0163(19)
C47 0.048(3) 0.033(2) 0.064(3) -0.020(2) -0.017(2) 0.013(2)
C48 0.039(3) 0.034(2) 0.066(3) 0.003(2) -0.011(2) 0.0012(19)
C49 0.026(2) 0.038(2) 0.044(2) -0.0019(19) -0.0050(19) 0.0060(17)
C50 0.0176(18) 0.0304(19) 0.036(2) -0.0073(17) -0.0094(16) -0.0004(15)
C51 0.0179(17) 0.0281(18) 0.0294(19) 0.0051(15) -0.0016(15) -0.0034(14)
C52 0.0219(19) 0.0234(17) 0.0251(19) 0.0002(15) -0.0014(16) -0.0030(14)
C53 0.0230(19) 0.0259(18) 0.030(2) 0.0029(15) -0.0035(17) -0.0026(14)
C54 0.026(2) 0.0268(19) 0.033(2) -0.0038(16) 0.0056(18) -0.0036(15)
C55 0.0165(19) 0.036(2) 0.030(2) 0.0041(17) -0.0024(16) -0.0059(15)
C56 0.032(2) 0.035(2) 0.029(2) 0.0035(17) 0.0009(18) -0.0091(16)
C57 0.0206(19) 0.0260(18) 0.030(2) -0.0038(15) 0.0010(17) -0.0048(14)
C58 0.027(2) 0.0271(19) 0.029(2) 0.0004(16) -0.0020(18) 0.0010(15)
C59 0.031(2) 0.040(2) 0.033(2) 0.0048(18) 0.0014(19) -0.0029(17)
C60 0.042(3) 0.041(2) 0.035(2) 0.0071(19) -0.013(2) 0.0011(19)
C61 0.032(2) 0.039(2) 0.052(3) 0.008(2) -0.016(2) -0.0058(18)
C62 0.029(2) 0.037(2) 0.044(3) 0.0071(19) -0.0061(19) -0.0086(17)
C63 0.0194(18) 0.0265(18) 0.035(2) -0.0009(16) -0.0062(16) -0.0065(14)
C64 0.0200(19) 0.0258(18) 0.034(2) 0.0058(16) -0.0046(16) -0.0019(14)
C65 0.025(2) 0.032(2) 0.039(2) -0.0002(17) -0.0033(18) -0.0038(16)
C66 0.024(2) 0.034(2) 0.051(3) -0.0051(19) -0.0091(19) -0.0043(16)
C67 0.032(2) 0.027(2) 0.065(3) 0.006(2) -0.012(2) -0.0058(17)
C68 0.030(2) 0.036(2) 0.057(3) 0.021(2) -0.001(2) -0.0039(18)
C69 0.024(2) 0.032(2) 0.035(2) 0.0037(17) -0.0073(17) -0.0044(15)
C70 0.0191(19) 0.044(2) 0.035(2) 0.0098(18) -0.0032(17) -0.0004(16)
C71 0.032(2) 0.063(3) 0.049(3) 0.010(2) 0.011(2) -0.002(2)
C72 0.048(3) 0.086(4) 0.050(3) -0.004(3) 0.018(3) 0.003(3)
C73 0.046(3) 0.063(3) 0.052(3) -0.013(3) 0.014(2) 0.005(2)
C74 0.027(2) 0.040(2) 0.051(3) -0.001(2) 0.000(2) -0.0019(17)
C75 0.023(2) 0.031(2) 0.030(2) -0.0009(16) -0.0026(16) -0.0029(15)
O1 0.107(4) 0.069(3) 0.087(3) 0.004(2) 0.014(3) 0.003(3)
O2 0.135(5) 0.148(5) 0.098(4) -0.015(4) 0.008(4) -0.056(4)
O3 0.179(6) 0.084(4) 0.073(3) 0.003(3) -0.001(4) -0.046(4)
O4 0.071(3) 0.127(4) 0.114(4) -0.071(3) -0.033(3) 0.045(3)
O5 0.119(4) 0.087(3) 0.082(3) -0.032(2) 0.043(3) -0.056(3)
O6 0.226(9) 0.169(8) 0.249(11) 0.100(8) 0.138(9) 0.073(7)
C76 0.122(6) 0.074(4) 0.048(3) -0.006(3) 0.006(4) -0.052(4)
C77 0.060(4) 0.085(5) 0.109(6) -0.004(4) 0.019(4) -0.017(3)
C78 0.079(4) 0.064(4) 0.088(4) 0.006(3) 0.024(4) 0.004(3)
C79 0.091(6) 0.127(7) 0.171(9) 0.071(6) 0.079(6) 0.040(5)
C80 0.036(3) 0.084(4) 0.078(4) -0.013(3) 0.013(3) -0.001(3)
C81 0.109(6) 0.055(4) 0.130(6) -0.012(4) 0.055(5) -0.008(4)
C82 0.058(4) 0.112(6) 0.172(9) 0.075(6) -0.004(5) 0.027(4)
C83 0.071(4) 0.072(4) 0.074(4) 0.013(3) -0.035(3) 0.010(3)
C84 0.088(5) 0.100(5) 0.083(5) -0.029(4) 0.030(4) -0.033(4)
C85 0.074(5) 0.103(5) 0.097(5) -0.041(4) 0.020(4) -0.025(4)
C86 0.108(6) 0.083(5) 0.098(5) -0.023(4) 0.002(5) -0.005(4)
C87 0.230(11) 0.054(4) 0.054(4) 0.003(3) -0.027(5) 0.032(5)
C88 0.052(3) 0.058(3) 0.055(3) -0.012(2) 0.005(2) -0.009(2)
C89 0.101(6) 0.064(4) 0.145(7) 0.022(4) -0.051(5) 0.009(4)
C90 0.085(5) 0.124(6) 0.084(5) -0.048(5) -0.031(4) 0.031(4)
C91 0.067(4) 0.099(5) 0.054(3) -0.023(3) -0.001(3) 0.005(3)
C92 0.126(7) 0.206(10) 0.081(5) -0.063(6) 0.042(5) -0.121(7)
C93 0.079(5) 0.165(8) 0.201(10) -0.106(8) 0.079(6) -0.052(5)
C94 0.086(5) 0.155(8) 0.163(8) -0.103(7) 0.068(6) -0.058(5)
C95 0.076(4) 0.092(5) 0.089(4) -0.041(4) 0.016(4) -0.023(4)
C96 0.052(4) 0.094(5) 0.157(8) -0.021(5) 0.022(5) -0.023(4)
C97 0.111(6) 0.090(5) 0.095(5) -0.011(4) 0.015(5) 0.038(4)

loop_
_atom_type_symbol
_atom_type_description
_atom_type_scat_dispersion_real
_atom_type_scat_dispersion_imag
_atom_type_scat_source
C C 0.0033 0.0016 'International Tables Vol C Tables 4.2.6.8 and 6.1.1.4'
H H 0.0000 0.0000 'International Tables Vol C Tables 4.2.6.8 and 6.1.1.4'
O O 0.0106 0.0060 'International Tables Vol C Tables 4.2.6.8 and 6.1.1.4'

loop_
_geom_angle_atom_site_label_1
_geom_angle_atom_site_label_2
_geom_angle_atom_site_label_3
_geom_angle
C14 C1 C13 115.9(3)
C14 C1 C25 101.0(3)
C13 C1 C25 112.2(3)
C14 C1 C2 111.9(3)
C13 C1 C2 101.4(2)
C25 C1 C2 115.1(3)
C3 C2 C7 121.1(3)
C3 C2 C1 127.8(3)
C7 C2 C1 110.9(3)
C2 C3 C4 119.0(3)
C5 C4 C3 119.3(3)
C5 C4 C29 118.9(3)
C3 C4 C29 121.8(3)
C6 C5 C4 121.2(3)
C7 C6 C5 118.2(4)
C6 C7 C2 121.2(4)
C6 C7 C8 130.3(4)
C2 C7 C8 108.5(3)
C9 C8 C13 120.4(4)
C9 C8 C7 131.3(3)
C13 C8 C7 108.4(3)
C8 C9 C10 118.9(3)
C9 C10 C11 121.8(3)
C12 C11 C10 118.5(3)
C12 C11 C54 121.0(3)
C10 C11 C54 120.5(3)
C13 C12 C11 120.4(3)
C12 C13 C8 120.0(3)
C12 C13 C1 129.3(3)
C8 C13 C1 110.7(3)
C15 C14 C19 120.1(4)
C15 C14 C1 128.5(3)
C19 C14 C1 111.4(3)
C16 C15 C14 119.1(4)
C15 C16 C17 120.5(5)
C18 C17 C16 121.0(4)
C17 C18 C19 119.2(4)
C18 C19 C14 120.2(4)
C18 C19 C20 132.0(4)
C14 C19 C20 107.8(3)
C25 C20 C21 120.3(4)
C25 C20 C19 108.6(3)
C21 C20 C19 131.2(4)
C22 C21 C20 119.5(5)
C21 C22 C23 120.8(5)
C24 C23 C22 120.6(5)
C23 C24 C25 117.7(4)
C20 C25 C24 121.2(4)
C20 C25 C1 111.3(3)
C24 C25 C1 127.6(4)
C38 C26 C39 112.9(3)
C38 C26 C50 113.0(3)
C39 C26 C50 102.6(3)
C38 C26 C27 100.1(3)
C39 C26 C27 114.6(3)
C50 C26 C27 114.3(3)
C32 C27 C28 121.3(3)
C32 C27 C26 111.0(3)
C28 C27 C26 127.7(3)
C27 C28 C29 118.6(4)
C28 C29 C30 118.7(3)
C28 C29 C4 121.0(3)
C30 C29 C4 120.3(3)
C31 C30 C29 122.5(4)
C30 C31 C32 118.1(4)
C27 C32 C31 120.7(4)
C27 C32 C33 109.3(3)
C31 C32 C33 130.1(4)
C38 C33 C34 121.8(4)
C38 C33 C32 107.3(4)
C34 C33 C32 130.9(4)
C33 C34 C35 117.6(4)
C36 C35 C34 121.4(4)
C35 C36 C37 120.5(4)
C38 C37 C36 118.7(4)
C33 C38 C37 120.0(4)
C33 C38 C26 112.3(3)
C37 C38 C26 127.7(4)
C40 C39 C44 121.4(4)
C40 C39 C26 129.2(4)
C44 C39 C26 109.5(3)
C39 C40 C41 118.8(5)
C42 C41 C40 120.8(5)
C41 C42 C43 120.6(5)
C42 C43 C44 119.6(5)
C43 C44 C39 118.8(4)
C43 C44 C45 132.5(4)
C39 C44 C45 108.7(4)
C50 C45 C46 120.2(4)
C50 C45 C44 109.4(3)
C46 C45 C44 130.4(4)
C47 C46 C45 117.5(4)
C46 C47 C48 122.4(4)
C49 C48 C47 119.5(5)
C50 C49 C48 118.6(4)
C49 C50 C45 121.7(4)
C49 C50 C26 128.5(4)
C45 C50 C26 109.8(4)
C52 C51 C64 113.6(3)
C52 C51 C75 115.1(3)
C64 C51 C75 101.3(3)
C52 C51 C63 101.7(3)
C64 C51 C63 112.2(3)
C75 C51 C63 113.4(3)
C53 C52 C57 121.0(3)
C53 C52 C51 129.0(3)
C57 C52 C51 110.0(3)
C52 C53 C54 119.7(4)
C55 C54 C53 119.1(4)
C55 C54 C11 119.3(3)
C53 C54 C11 121.6(3)
C54 C55 C56 121.3(3)
C57 C56 C55 118.8(4)
C56 C57 C52 120.1(4)
C56 C57 C58 130.1(4)
C52 C57 C58 109.8(3)
C59 C58 C63 119.7(4)
C59 C58 C57 132.5(4)
C63 C58 C57 107.7(3)
C58 C59 C60 119.8(4)
C59 C60 C61 119.7(4)
C62 C61 C60 121.2(4)
C63 C62 C61 119.3(4)
C62 C63 C58 120.1(4)
C62 C63 C51 129.1(3)
C58 C63 C51 110.8(3)
C65 C64 C69 119.7(3)
C65 C64 C51 129.5(4)
C69 C64 C51 110.7(3)
C64 C65 C66 119.4(4)
C67 C66 C65 120.6(4)
C66 C67 C68 120.7(4)
C69 C68 C67 119.3(4)
C68 C69 C64 120.2(4)
C68 C69 C70 131.7(4)
C64 C69 C70 108.1(3)
C71 C70 C75 120.2(4)
C71 C70 C69 130.9(4)
C75 C70 C69 108.9(3)
C72 C71 C70 118.3(4)
C73 C72 C71 121.7(5)
C72 C73 C74 121.0(5)
C75 C74 C73 117.9(4)
C74 C75 C70 120.9(4)
C74 C75 C51 128.2(4)
C70 C75 C51 110.9(3)
C79 O1 C76 108.5(5)
C83 O2 C80 104.8(6)
C87 O3 C84 109.8(5)
C88 O4 C91 107.6(4)
C95 O5 C92 106.6(5)
C99' O6 C99 49.5(8)
C99' O6 C96 100.1(7)
C99 O6 C96 108.8(7)
O1 C76 C77 106.5(5)
C78 C77 C76 104.4(6)
C77 C78 C79 101.3(6)
O1 C79 C78 108.3(7)
O2 C80 C81 102.8(5)
C82 C81 C80 101.6(5)
C83 C82 C81 106.6(5)
O2 C83 C82 103.4(6)
O3 C84 C85 103.0(6)
C86 C85 C84 105.7(6)
C85 C86 C87 100.2(7)
O3 C87 C86 106.8(6)
O4 C88 C89 107.3(5)
C90 C89 C88 106.8(5)
C89 C90 C91 104.2(6)
O4 C91 C90 109.5(5)
C93 C92 O5 111.7(6)
C92 C93 C94 104.9(6)
C95 C94 C93 103.4(6)
O5 C95 C94 110.0(5)
O6 C96 C97 103.5(6)
C98' C97 C98 45.3(9)
C98' C97 C96 96.0(11)
C98 C97 C96 102.7(6)
C99 C98 C97 111.8(7)
O6 C99 C98 99.6(7)
C97 C98' C99' 117.5(17)
C98' C99' O6 106.7(14)

loop_
_geom_bond_atom_site_label_1
_geom_bond_atom_site_label_2
_geom_bond_distance
C1 C14 1.515(6)
C1 C13 1.525(5)
C1 C25 1.529(5)
C1 C2 1.530(5)
C2 C3 1.380(5)
C2 C7 1.387(5)
C3 C4 1.409(5)
C4 C5 1.404(5)
C4 C29 1.485(5)
C5 C6 1.400(6)
C6 C7 1.386(5)
C7 C8 1.481(4)
C8 C9 1.384(5)
C8 C13 1.397(5)
C9 C10 1.386(5)
C10 C11 1.395(5)
C11 C12 1.393(5)
C11 C54 1.477(5)
C12 C13 1.385(5)
C14 C15 1.387(6)
C14 C19 1.404(5)
C15 C16 1.382(6)
C16 C17 1.391(7)
C17 C18 1.370(7)
C18 C19 1.387(6)
C19 C20 1.478(5)
C20 C25 1.388(5)
C20 C21 1.396(6)
C21 C22 1.351(8)
C22 C23 1.415(8)
C23 C24 1.391(6)
C24 C25 1.396(6)
C26 C38 1.521(6)
C26 C39 1.524(6)
C26 C50 1.525(5)
C26 C27 1.547(5)
C27 C32 1.375(5)
C27 C28 1.388(5)
C28 C29 1.397(5)
C29 C30 1.402(6)
C30 C31 1.363(6)
C31 C32 1.391(6)
C32 C33 1.483(5)
C33 C38 1.390(6)
C33 C34 1.390(6)
C34 C35 1.393(6)
C35 C36 1.384(7)
C36 C37 1.394(6)
C37 C38 1.392(6)
C39 C40 1.366(6)
C39 C44 1.415(6)
C40 C41 1.398(7)
C41 C42 1.380(8)
C42 C43 1.384(8)
C43 C44 1.400(7)
C44 C45 1.460(6)
C45 C50 1.399(6)
C45 C46 1.402(6)
C46 C47 1.378(7)
C47 C48 1.402(7)
C48 C49 1.393(6)
C49 C50 1.376(6)
C51 C52 1.525(5)
C51 C64 1.526(5)
C51 C75 1.526(5)
C51 C63 1.529(5)
C52 C53 1.385(5)
C52 C57 1.409(5)
C53 C54 1.411(5)
C54 C55 1.398(5)
C55 C56 1.413(6)
C56 C57 1.391(5)
C57 C58 1.460(5)
C58 C59 1.383(6)
C58 C63 1.417(5)
C59 C60 1.386(6)
C60 C61 1.390(7)
C61 C62 1.383(6)
C62 C63 1.374(5)
C64 C65 1.375(6)
C64 C69 1.414(6)
C65 C66 1.396(6)
C66 C67 1.369(6)
C67 C68 1.388(7)
C68 C69 1.378(6)
C69 C70 1.467(6)
C70 C71 1.399(6)
C70 C75 1.401(5)
C71 C72 1.381(7)
C72 C73 1.373(7)
C73 C74 1.401(7)
C74 C75 1.391(6)
O1 C79 1.393(9)
O1 C76 1.412(8)
O2 C83 1.369(8)
O2 C80 1.521(7)
O3 C87 1.418(11)
O3 C84 1.447(9)
O4 C88 1.404(6)
O4 C91 1.404(7)
O5 C95 1.389(7)
O5 C92 1.397(8)
O6 C99' 1.413(15)
O6 C99 1.456(9)
O6 C96 1.512(8)
C76 C77 1.508(9)
C77 C78 1.454(8)
C78 C79 1.508(11)
C80 C81 1.532(9)
C81 C82 1.489(11)
C82 C83 1.392(11)
C84 C85 1.512(9)
C85 C86 1.457(10)
C86 C87 1.545(10)
C88 C89 1.458(8)
C89 C90 1.448(9)
C90 C91 1.477(9)
C92 C93 1.373(10)
C93 C94 1.510(10)
C94 C95 1.452(9)
C96 C97 1.519(7)
C97 C98' 1.250(19)
C97 C98 1.516(8)
C98 C99 1.456(9)
C98' C99' 1.29(2)
